data_4344217
loop_
_publ_author_name
'Clark, H.L.'
'Simpson, H.D.'
'Steinfink, H.'

_publ_section_title
;
 The Crystal Structure of Yb11 Sb10
;
_journal_name_full 'Inorganic Chemistry'
_journal_page_first 1962
_journal_page_last 1964
_journal_volume 9
_journal_year 1970
_chemical_formula_sum 'Sb10 Yb11'
_chemical_name_systematic 'Yb11 Sb10'
_space_group_IT_number 139
_symmetry_space_group_name_Hall '-I 4 2'
_symmetry_space_group_name_H-M 'I 4/m m m'
_cell_angle_alpha 90
_cell_angle_beta 90
_cell_angle_gamma 90
_cell_formula_units_Z 4
_cell_length_a 11.86
_cell_length_b 11.86
_cell_length_c 17.1
_cell_volume 2405.279
_citation_journal_id_ASTM INOCAJ
_cod_data_source_file Clark_INOCAJ_1970_1181.cif
_cod_data_source_block Sb10Yb11
_cod_database_code 4344217

loop_
_symmetry_equiv_pos_as_xyz
x,y,z
-y,x,z
-x,-y,z
y,-x,z
x,-y,-z
y,x,-z
-x,y,-z
-y,-x,-z
-x,-y,-z
y,-x,-z
x,y,-z
-y,x,-z
-x,y,z
-y,-x,z
x,-y,z
y,x,z
x+1/2,y+1/2,z+1/2
-y+1/2,x+1/2,z+1/2
-x+1/2,-y+1/2,z+1/2
y+1/2,-x+1/2,z+1/2
x+1/2,-y+1/2,-z+1/2
y+1/2,x+1/2,-z+1/2
-x+1/2,y+1/2,-z+1/2
-y+1/2,-x+1/2,-z+1/2
-x+1/2,-y+1/2,-z+1/2
y+1/2,-x+1/2,-z+1/2
x+1/2,y+1/2,-z+1/2
-y+1/2,x+1/2,-z+1/2
-x+1/2,y+1/2,z+1/2
-y+1/2,-x+1/2,z+1/2
x+1/2,-y+1/2,z+1/2
y+1/2,x+1/2,z+1/2

loop_
_atom_site_label
_atom_site_type_symbol
_atom_site_fract_x
_atom_site_fract_y
_atom_site_fract_z
_atom_site_occupancy
_atom_site_U_iso_or_equiv
Yb1 Yb+2 0 0.2518 0.1886 1 0.0
Yb3 Yb+2 0 0 0.3374 1 0.0
Sb1 Sb-3 0.3494 0 0 1 0.0
Yb2 Yb+2 0.1671 0.1671 0 1 0.0
Sb3 Sb-3 0.3736 0.3736 0 1 0.0
Sb4 Sb-3 0 0.5 0.25 1 0.0
Sb2 Sb-3 0 0 0.1283 1 0.0
Sb5 Sb-3 0.2062 0.2062 0.3245 1 0.0
Yb4 Yb+2 0 0.3364 0.3974 1 0.0
